data_7717943
loop_
_publ_author_name
'Trifonov, Alexander A.'
'Selikhov, Alexander N.'
'Nelyubina, Yulia'
'Aysin, Rinat R.'

_publ_section_title
;
 Low coordinate potassium alkoxide - an efficient trap for arenes: the
 role of \hn non-covalent bonding in substrate activation for C-H bond
 metalation
;
_journal_name_full 'Dalton Transactions'
_journal_paper_doi 10.1039/D4DT03326D
_journal_year 2025
_chemical_formula_moiety 'C78 H100 K2 N6 O2 S'
_chemical_formula_sum 'C78 H100 K2 N6 O2 S'
_chemical_formula_weight 1263.89
_space_group_crystal_system triclinic
_space_group_IT_number 2
_space_group_name_Hall '-P 1'
_space_group_name_H-M_alt 'P -1'
_atom_sites_solution_hydrogens mixed
_atom_sites_solution_primary dual
_audit_creation_date 2024-03-26
_audit_creation_method
;
Olex2 1.3
(compiled 2020.11.12 svn.r5f609507 for OlexSys, GUI svn.r6408)
;
_audit_update_record
;
2024-03-26 deposited with the CCDC.	2024-12-30 downloaded from the CCDC.
;
_cell_angle_alpha 113.687(4)
_cell_angle_beta 92.326(4)
_cell_angle_gamma 105.616(4)
_cell_formula_units_Z 1
_cell_length_a 9.5095(17)
_cell_length_b 13.644(2)
_cell_length_c 16.946(3)
_cell_measurement_reflns_used 1209
_cell_measurement_temperature 100
_cell_measurement_theta_max 29.67
_cell_measurement_theta_min 2.26
_cell_volume 1911.4(6)
_computing_molecular_graphics 'Olex2 1.3 (Dolomanov et al., 2009)'
_computing_publication_material 'Olex2 1.3 (Dolomanov et al., 2009)'
_computing_structure_refinement 'XL  (Sheldrick, 2008)'
_computing_structure_solution 'SHELXT 2014/4 (Sheldrick, 2014)'
_diffrn_ambient_temperature 100
_diffrn_measured_fraction_theta_full 0.970
_diffrn_measured_fraction_theta_max 1.000
_diffrn_measurement_device_type 'Bruker APEX-II CCD'
_diffrn_measurement_method '\f and \w scans'
_diffrn_radiation_monochromator graphite
_diffrn_radiation_type MoK\a
_diffrn_radiation_wavelength 0.71073
_diffrn_reflns_av_R_equivalents 0.1090
_diffrn_reflns_av_unetI/netI 0.2172
_diffrn_reflns_Laue_measured_fraction_full 0.970
_diffrn_reflns_Laue_measured_fraction_max 1.000
_diffrn_reflns_limit_h_max 11
_diffrn_reflns_limit_h_min -11
_diffrn_reflns_limit_k_max 16
_diffrn_reflns_limit_k_min -16
_diffrn_reflns_limit_l_max 20
_diffrn_reflns_limit_l_min -20
_diffrn_reflns_number 17505
_diffrn_reflns_point_group_measured_fraction_full 0.970
_diffrn_reflns_point_group_measured_fraction_max 1.000
_diffrn_reflns_theta_full 25.242
_diffrn_reflns_theta_max 24.998
_diffrn_reflns_theta_min 1.331
_diffrn_source_current 30.0
_diffrn_source_power 1.5
_diffrn_source_voltage 50.0
_diffrn_standards_number 0
_exptl_absorpt_coefficient_mu 0.197
_exptl_absorpt_correction_T_max 0.7461
_exptl_absorpt_correction_T_min 0.6160
_exptl_absorpt_correction_type multi-scan
_exptl_absorpt_process_details
;
SADABS-2016/2 (Bruker,2016/2) was used for absorption correction.
wR2(int) was 0.0731 before and 0.0569 after correction.
The Ratio of minimum to maximum transmission is 0.8256.
The \l/2 correction factor is Not present.
;
_exptl_crystal_colour colourless
_exptl_crystal_colour_primary colourless
_exptl_crystal_density_diffrn 1.098
_exptl_crystal_description plate
_exptl_crystal_F_000 680
_exptl_crystal_size_max 0.1
_exptl_crystal_size_mid 0.1
_exptl_crystal_size_min 0.02
_refine_diff_density_max 0.681
_refine_diff_density_min -0.527
_refine_diff_density_rms 0.068
_refine_ls_extinction_coef 0.019(3)
_refine_ls_extinction_expression Fc^*^=kFc[1+0.001xFc^2^\l^3^/sin(2\q)]^-1/4^
_refine_ls_extinction_method SHELXL
_refine_ls_goodness_of_fit_ref 0.897
_refine_ls_hydrogen_treatment mixed
_refine_ls_matrix_type full
_refine_ls_number_parameters 429
_refine_ls_number_reflns 6724
_refine_ls_number_restraints 101
_refine_ls_restrained_S_all 0.927
_refine_ls_R_factor_all 0.1643
_refine_ls_R_factor_gt 0.0788
_refine_ls_shift/su_max 0.001
_refine_ls_shift/su_mean 0.000
_refine_ls_structure_factor_coef Fsqd
_refine_ls_weighting_details 'w=1/[\s^2^(Fo^2^)+(0.0664P)^2^+2.0724P] where P=(Fo^2^+2Fc^2^)/3'
_refine_ls_weighting_scheme calc
_refine_ls_wR_factor_gt 0.1895
_refine_ls_wR_factor_ref 0.2451
_reflns_Friedel_coverage 0.000
_reflns_number_gt 3177
_reflns_number_total 6724
_reflns_threshold_expression 'I > 2\s(I)'
_cod_data_source_file d4dt03326d2.cif
_cod_data_source_block 8
_cod_original_cell_volume 1911.3(6)
_cod_database_code 7717943
_shelxl_version_number 2014/6
_shelx_space_group_comment
;
The symmetry employed for this shelxl refinement is uniquely defined
by the following loop, which should always be used as a source of
symmetry information in preference to the above space-group names.
They are only intended as comments.
;
_shelx_estimated_absorpt_t_max 0.996
_shelx_estimated_absorpt_t_min 0.981
_olex2_refinement_description
;
1. Fixed Uiso
 At 1.2 times of:
  All C(H) groups, All C(H,H) groups, All C(H,H,H) groups, All C(H,H,H,H) groups
2. Restrained distances
 C1S-C2S
 2.2 with sigma of 0.02
 H2S_$1-H1S
 2.1 with sigma of 0.02
 H1S-H2S_$1
 2.2 with sigma of 0.02
 N006-C8 \\sim N1-C8
 with sigma of 0.02
 S1S-C2S \\sim S1S-C1S
 with sigma of 0.01
 C11'-C12' \\sim C12-C11
 with sigma of 0.02
 C10-C11 \\sim C11'-C10'
 with sigma of 0.02
 N1-C13 \\sim N006-C13'
 with sigma of 0.02
 C13-C12 \\sim C12'-C13'
 with sigma of 0.02
 C10'-C9' \\sim C9-C10
 with sigma of 0.02
 N006-C9' \\sim N1-C9
 with sigma of 0.02
3. Uiso/Uaniso restraints and constraints
Uanis(C2S) \\sim Ueq, Uanis(S1S) \\sim Ueq, Uanis(C1S) \\sim Ueq: with sigma of
0.005 and sigma for terminal atoms of 0.01
Uanis(N006) \\sim Ueq, Uanis(C9') \\sim Ueq, Uanis(C13') \\sim Ueq, Uanis(C10')
\\sim Ueq, Uanis(C12') \\sim Ueq, Uanis(C11') \\sim Ueq, Uanis(N1) \\sim Ueq,
Uanis(C9) \\sim Ueq, Uanis(C13) \\sim Ueq, Uanis(C10) \\sim Ueq, Uanis(C12)
\\sim Ueq, Uanis(C11) \\sim Ueq: with sigma of 0.005 and sigma for terminal
atoms of 0.01
Uanis(C11') = Uanis(C11)
Uanis(C13) = Uanis(C13')
Uanis(C9') = Uanis(C9)
Uanis(N1) = Uanis(N006)
Uanis(C12') = Uanis(C12)
Uanis(C10') = Uanis(C10)
4. Others
 Sof(H8BC)=Sof(H8BD)=Sof(N1)=Sof(C9)=Sof(H9A)=Sof(H9B)=Sof(C10)=Sof(H10C)=
 Sof(H10D)=Sof(C11)=Sof(H11C)=Sof(H11D)=Sof(C12)=Sof(H12C)=Sof(H12D)=Sof(C13)=
 Sof(H13C)=Sof(H13D)=1-FVAR(1)
 Sof(H8AA)=Sof(H8AB)=Sof(N006)=Sof(C9')=Sof(H9'A)=Sof(H9'B)=Sof(C10')=
 Sof(H10A)=Sof(H10B)=Sof(C11')=Sof(H11A)=Sof(H11B)=Sof(C12')=Sof(H12A)=
 Sof(H12B)=Sof(C13')=Sof(H13A)=Sof(H13B)=FVAR(1)
 Fixed Sof: S1S(0.5)
5.a Riding coordinates:
 C1S(H1S)
5.b Secondary CH2 refined with riding coordinates:
 C8(H8AA,H8AB), C8(H8BC,H8BD), C20(H20A,H20B), C21(H21A,H21B), C22(H22A,H22B),
 C23(H23A,H23B), C24(H24A,H24B), C25(H25A,H25B), C32(H32A,H32B), C33(H33A,H33B),
  C34(H34A,H34B), C35(H35A,H35B), C36(H36A,H36B), C37(H37A,H37B), C9'(H9'A,
 H9'B), C10'(H10A,H10B), C11'(H11A,H11B), C12'(H12A,H12B), C13'(H13A,H13B),
 C9(H9A,H9B), C10(H10C,H10D), C11(H11C,H11D), C12(H12C,H12D), C13(H13C,H13D)
5.c Aromatic/amide H refined with riding coordinates:
 C4(H4), C5(H5), C6(H6), C7(H7), C16(H16), C17(H17), C18(H18), C19(H19),
 C28(H28), C29(H29), C30(H30), C31(H31)
;
_smtbx_masks_void_probe_radius 1.2
_smtbx_masks_void_truncation_radius 1.2
_olex2_submission_special_instructions 'No special instructions were received'

loop_
_space_group_symop_operation_xyz
'x, y, z'
'-x, -y, -z'

loop_
_atom_site_label
_atom_site_type_symbol
_atom_site_fract_x
_atom_site_fract_y
_atom_site_fract_z
_atom_site_U_iso_or_equiv
_atom_site_adp_type
_atom_site_occupancy
_atom_site_site_symmetry_order
_atom_site_calc_flag
_atom_site_refinement_flags_posn
_atom_site_refinement_flags_adp
_atom_site_refinement_flags_occupancy
_atom_site_disorder_assembly
_atom_site_disorder_group
K1 K 0.66411(12) 0.45063(9) 0.48987(8) 0.0368(4) Uani 1 1 d . . . . .
O1 O 0.5664(3) 0.5719(3) 0.4393(2) 0.0318(8) Uani 1 1 d . . . . .
N2 N 0.2582(4) 0.2266(3) 0.2607(3) 0.0357(11) Uani 1 1 d . . . . .
N3 N 0.4462(4) 0.8755(3) 0.5420(3) 0.0327(10) Uani 1 1 d . . . . .
C1 C 0.5724(5) 0.5826(4) 0.3608(3) 0.0290(12) Uani 1 1 d . . . . .
C1S C 1.0102(8) 0.5979(6) 0.5181(6) 0.078(2) Uani 1 1 d D U . . .
H1S H 1.0122 0.6753 0.5284 0.094 Uiso 1 1 d DR U . C .
C2 C 0.7076(5) 0.6845(4) 0.3697(3) 0.0296(12) Uani 1 1 d . . . . .
C2S C 1.0070(8) 0.4715(6) 0.5582(5) 0.078(2) Uani 1 1 d D U . . .
C3 C 0.7311(5) 0.7298(4) 0.3088(3) 0.0319(12) Uani 1 1 d . . . . .
C4 C 0.8538(6) 0.8230(4) 0.3259(4) 0.0378(13) Uani 1 1 d . . . . .
H4 H 0.8670 0.8543 0.2847 0.045 Uiso 1 1 calc R U . . .
C5 C 0.9568(6) 0.8708(4) 0.4015(4) 0.0423(14) Uani 1 1 d . . . . .
H5 H 1.0410 0.9334 0.4116 0.051 Uiso 1 1 calc R U . . .
C6 C 0.9358(6) 0.8263(4) 0.4626(4) 0.0403(14) Uani 1 1 d . . . . .
H6 H 1.0049 0.8582 0.5152 0.048 Uiso 1 1 calc R U . . .
C7 C 0.8123(5) 0.7345(4) 0.4453(3) 0.0301(12) Uani 1 1 d . . . . .
H7 H 0.7985 0.7043 0.4871 0.036 Uiso 1 1 calc R U . . .
C8 C 0.6265(6) 0.6809(4) 0.2215(3) 0.0406(14) Uani 1 1 d D . . . .
H8AA H 0.5769 0.5992 0.2017 0.049 Uiso 0.492(9) 1 calc R U P A 1
H8AB H 0.5497 0.7189 0.2276 0.049 Uiso 0.492(9) 1 calc R U P A 1
H8BC H 0.5931 0.5978 0.1993 0.049 Uiso 0.508(9) 1 calc R U P A 2
H8BD H 0.5378 0.7057 0.2337 0.049 Uiso 0.508(9) 1 calc R U P A 2
C14 C 0.5935(5) 0.4709(4) 0.2932(3) 0.0300(12) Uani 1 1 d . . . . .
C15 C 0.5035(5) 0.3624(4) 0.2806(3) 0.0325(12) Uani 1 1 d . . . . .
C16 C 0.5477(6) 0.2684(4) 0.2330(3) 0.0389(13) Uani 1 1 d . . . . .
H16 H 0.4874 0.1962 0.2253 0.047 Uiso 1 1 calc R U . . .
C17 C 0.6754(6) 0.2764(4) 0.1968(4) 0.0445(15) Uani 1 1 d . . . . .
H17 H 0.7027 0.2110 0.1651 0.053 Uiso 1 1 calc R U . . .
C18 C 0.7632(6) 0.3818(4) 0.2078(3) 0.0410(14) Uani 1 1 d . . . . .
H18 H 0.8510 0.3897 0.1830 0.049 Uiso 1 1 calc R U . . .
C19 C 0.7211(6) 0.4747(4) 0.2552(3) 0.0383(13) Uani 1 1 d . . . . .
H19 H 0.7831 0.5462 0.2626 0.046 Uiso 1 1 calc R U . . .
C20 C 0.3625(5) 0.3373(4) 0.3179(3) 0.0335(13) Uani 1 1 d . . . . .
H20A H 0.3878 0.3399 0.3761 0.040 Uiso 1 1 calc R U . . .
H20B H 0.3148 0.3960 0.3255 0.040 Uiso 1 1 calc R U . . .
C21 C 0.1833(6) 0.2277(4) 0.1848(3) 0.0491(16) Uani 1 1 d . . . . .
H21A H 0.2580 0.2602 0.1557 0.059 Uiso 1 1 calc R U . . .
H21B H 0.1194 0.2766 0.2042 0.059 Uiso 1 1 calc R U . . .
C22 C 0.0885(6) 0.1099(5) 0.1192(4) 0.0531(16) Uani 1 1 d . . . . .
H22A H 0.1529 0.0628 0.0944 0.064 Uiso 1 1 calc R U . . .
H22B H 0.0337 0.1148 0.0708 0.064 Uiso 1 1 calc R U . . .
C23 C -0.0209(6) 0.0560(5) 0.1651(4) 0.0562(17) Uani 1 1 d . . . . .
H23A H -0.0961 0.0955 0.1804 0.067 Uiso 1 1 calc R U . . .
H23B H -0.0726 -0.0237 0.1247 0.067 Uiso 1 1 calc R U . . .
C24 C 0.0564(6) 0.0616(4) 0.2462(4) 0.0452(15) Uani 1 1 d . . . . .
H24A H 0.1199 0.0121 0.2299 0.054 Uiso 1 1 calc R U . . .
H24B H -0.0182 0.0336 0.2776 0.054 Uiso 1 1 calc R U . . .
C25 C 0.1511(6) 0.1811(4) 0.3063(3) 0.0382(13) Uani 1 1 d . . . . .
H25A H 0.0867 0.2293 0.3271 0.046 Uiso 1 1 calc R U . . .
H25B H 0.2041 0.1813 0.3579 0.046 Uiso 1 1 calc R U . . .
C26 C 0.4305(5) 0.6099(4) 0.3383(3) 0.0312(12) Uani 1 1 d . . . . .
C27 C 0.3987(5) 0.7072(4) 0.3967(3) 0.0300(12) Uani 1 1 d . . . . .
C28 C 0.2685(5) 0.7266(4) 0.3765(3) 0.0343(13) Uani 1 1 d . . . . .
H28 H 0.2474 0.7918 0.4155 0.041 Uiso 1 1 calc R U . . .
C29 C 0.1687(6) 0.6523(5) 0.3001(4) 0.0431(14) Uani 1 1 d . . . . .
H29 H 0.0792 0.6659 0.2879 0.052 Uiso 1 1 calc R U . . .
C30 C 0.1998(6) 0.5586(4) 0.2420(4) 0.0396(14) Uani 1 1 d . . . . .
H30 H 0.1333 0.5086 0.1889 0.047 Uiso 1 1 calc R U . . .
C31 C 0.3286(6) 0.5380(4) 0.2615(3) 0.0335(12) Uani 1 1 d . . . . .
H31 H 0.3484 0.4728 0.2215 0.040 Uiso 1 1 calc R U . . .
C32 C 0.5091(5) 0.7968(4) 0.4786(3) 0.0312(12) Uani 1 1 d . . . . .
H32A H 0.5509 0.7584 0.5077 0.037 Uiso 1 1 calc R U . . .
H32B H 0.5918 0.8403 0.4604 0.037 Uiso 1 1 calc R U . . .
C33 C 0.5638(6) 0.9747(4) 0.6032(3) 0.0399(14) Uani 1 1 d . . . . .
H33A H 0.6224 1.0123 0.5704 0.048 Uiso 1 1 calc R U . . .
H33B H 0.6309 0.9510 0.6328 0.048 Uiso 1 1 calc R U . . .
C34 C 0.5038(6) 1.0578(4) 0.6713(3) 0.0436(14) Uani 1 1 d . . . . .
H34A H 0.4457 1.0880 0.6423 0.052 Uiso 1 1 calc R U . . .
H34B H 0.5875 1.1217 0.7131 0.052 Uiso 1 1 calc R U . . .
C35 C 0.4058(6) 1.0036(4) 0.7211(4) 0.0462(15) Uani 1 1 d . . . . .
H35A H 0.4665 0.9838 0.7577 0.055 Uiso 1 1 calc R U . . .
H35B H 0.3589 1.0572 0.7600 0.055 Uiso 1 1 calc R U . . .
C36 C 0.2874(6) 0.8983(4) 0.6562(4) 0.0475(15) Uani 1 1 d . . . . .
H36A H 0.2301 0.8583 0.6878 0.057 Uiso 1 1 calc R U . . .
H36B H 0.2183 0.9196 0.6257 0.057 Uiso 1 1 calc R U . . .
C37 C 0.3568(6) 0.8205(4) 0.5895(3) 0.0394(14) Uani 1 1 d . . . . .
H37A H 0.4199 0.7949 0.6199 0.047 Uiso 1 1 calc R U . . .
H37B H 0.2773 0.7532 0.5474 0.047 Uiso 1 1 calc R U . . .
N006 N 0.7204(13) 0.7008(12) 0.1578(7) 0.034(2) Uani 0.492(9) 1 d D U P A 1
C9' C 0.6202(15) 0.6741(12) 0.0800(8) 0.041(2) Uani 0.492(9) 1 d D U P A 1
H9'A H 0.5475 0.7158 0.0969 0.049 Uiso 0.492(9) 1 calc R U P A 1
H9'B H 0.5648 0.5926 0.0531 0.049 Uiso 0.492(9) 1 calc R U P A 1
C10' C 0.7012(15) 0.7040(11) 0.0122(8) 0.044(2) Uani 0.492(9) 1 d D U P A 1
H10A H 0.6284 0.6807 -0.0405 0.053 Uiso 0.492(9) 1 calc R U P A 1
H10B H 0.7475 0.7867 0.0367 0.053 Uiso 0.492(9) 1 calc R U P A 1
C11' C 0.8189(17) 0.6474(11) -0.0136(8) 0.051(3) Uani 0.492(9) 1 d D U P A 1
H11A H 0.7720 0.5652 -0.0473 0.061 Uiso 0.492(9) 1 calc R U P A 1
H11B H 0.8776 0.6763 -0.0510 0.061 Uiso 0.492(9) 1 calc R U P A 1
C12' C 0.9186(16) 0.6712(12) 0.0674(8) 0.051(3) Uani 0.492(9) 1 d D U P A 1
H12A H 0.9763 0.7523 0.0963 0.061 Uiso 0.492(9) 1 calc R U P A 1
H12B H 0.9892 0.6276 0.0512 0.061 Uiso 0.492(9) 1 calc R U P A 1
C13' C 0.8276(16) 0.6393(13) 0.1312(10) 0.048(3) Uani 0.492(9) 1 d D U P A 1
H13A H 0.7742 0.5575 0.1030 0.058 Uiso 0.492(9) 1 calc R U P A 1
H13B H 0.8956 0.6554 0.1837 0.058 Uiso 0.492(9) 1 calc R U P A 1
N1 N 0.6820(13) 0.7082(11) 0.1503(7) 0.034(2) Uani 0.508(9) 1 d D U P A 2
C9 C 0.5630(14) 0.6844(12) 0.0828(8) 0.041(2) Uani 0.508(9) 1 d D U P A 2
H9A H 0.4991 0.7320 0.1074 0.049 Uiso 0.508(9) 1 calc R U P A 2
H9B H 0.5013 0.6044 0.0596 0.049 Uiso 0.508(9) 1 calc R U P A 2
C10 C 0.6297(16) 0.7088(10) 0.0084(8) 0.044(2) Uani 0.508(9) 1 d D U P A 2
H10C H 0.5492 0.6881 -0.0398 0.053 Uiso 0.508(9) 1 calc R U P A 2
H10D H 0.6832 0.7903 0.0305 0.053 Uiso 0.508(9) 1 calc R U P A 2
C11 C 0.7363(17) 0.6413(11) -0.0257(8) 0.051(3) Uani 0.508(9) 1 d D U P A 2
H11C H 0.6793 0.5603 -0.0566 0.061 Uiso 0.508(9) 1 calc R U P A 2
H11D H 0.7868 0.6643 -0.0684 0.061 Uiso 0.508(9) 1 calc R U P A 2
H2S H 0.998(6) 0.438(4) 0.6048(15) 0.061 Uiso 1 1 d . U . B 3
C12 C 0.8522(15) 0.6590(12) 0.0477(8) 0.051(3) Uani 0.508(9) 1 d D U P A 2
H12C H 0.9190 0.7377 0.0736 0.061 Uiso 0.508(9) 1 calc R U P A 2
H12D H 0.9127 0.6082 0.0243 0.061 Uiso 0.508(9) 1 calc R U P A 2
C13 C 0.7738(15) 0.6340(12) 0.1174(9) 0.048(3) Uani 0.508(9) 1 d D U P A 2
H13C H 0.7107 0.5543 0.0920 0.058 Uiso 0.508(9) 1 calc R U P A 2
H13D H 0.8478 0.6466 0.1660 0.058 Uiso 0.508(9) 1 calc R U P A 2
S1S S 1.0260(4) 0.5849(3) 0.5865(3) 0.0665(11) Uani 0.5 1 d D U P C -1

loop_
_atom_site_aniso_label
_atom_site_aniso_U_11
_atom_site_aniso_U_22
_atom_site_aniso_U_33
_atom_site_aniso_U_23
_atom_site_aniso_U_13
_atom_site_aniso_U_12
K1 0.0305(7) 0.0358(7) 0.0484(8) 0.0237(6) 0.0148(5) 0.0070(5)
O1 0.032(2) 0.0333(19) 0.0282(19) 0.0141(16) 0.0102(15) 0.0046(15)
N2 0.037(3) 0.031(2) 0.029(2) 0.012(2) 0.007(2) -0.004(2)
N3 0.030(2) 0.030(2) 0.037(3) 0.015(2) 0.014(2) 0.006(2)
C1 0.027(3) 0.025(3) 0.023(3) 0.006(2) 0.006(2) -0.002(2)
C1S 0.052(4) 0.052(3) 0.127(5) 0.036(3) 0.007(3) 0.017(3)
C2 0.030(3) 0.024(3) 0.028(3) 0.007(2) 0.012(2) 0.005(2)
C2S 0.061(4) 0.109(5) 0.065(4) 0.045(3) 0.028(3) 0.011(3)
C3 0.036(3) 0.026(3) 0.029(3) 0.010(2) 0.013(2) 0.004(2)
C4 0.035(3) 0.027(3) 0.049(4) 0.018(3) 0.015(3) 0.002(2)
C5 0.033(3) 0.035(3) 0.053(4) 0.017(3) 0.019(3) 0.002(3)
C6 0.030(3) 0.031(3) 0.050(4) 0.012(3) 0.004(3) 0.002(2)
C7 0.026(3) 0.026(3) 0.037(3) 0.013(2) 0.009(2) 0.007(2)
C8 0.049(4) 0.032(3) 0.037(3) 0.017(3) 0.014(3) 0.003(3)
C14 0.030(3) 0.030(3) 0.029(3) 0.014(2) 0.012(2) 0.005(2)
C15 0.034(3) 0.024(3) 0.034(3) 0.013(2) 0.009(2) 0.000(2)
C16 0.042(3) 0.030(3) 0.038(3) 0.012(3) 0.012(3) 0.004(3)
C17 0.048(4) 0.031(3) 0.048(4) 0.013(3) 0.019(3) 0.009(3)
C18 0.038(3) 0.038(3) 0.042(3) 0.015(3) 0.014(3) 0.006(3)
C19 0.034(3) 0.032(3) 0.042(3) 0.014(3) 0.011(3) 0.001(2)
C20 0.036(3) 0.023(3) 0.034(3) 0.011(2) 0.010(2) 0.000(2)
C21 0.055(4) 0.038(3) 0.038(3) 0.013(3) 0.001(3) -0.005(3)
C22 0.049(4) 0.042(3) 0.041(4) 0.005(3) -0.001(3) -0.006(3)
C23 0.043(4) 0.036(3) 0.062(4) 0.007(3) 0.011(3) -0.008(3)
C24 0.033(3) 0.033(3) 0.060(4) 0.016(3) 0.020(3) 0.000(3)
C25 0.033(3) 0.029(3) 0.046(3) 0.014(3) 0.017(3) 0.001(2)
C26 0.027(3) 0.030(3) 0.034(3) 0.017(3) 0.006(2) -0.001(2)
C27 0.028(3) 0.027(3) 0.033(3) 0.015(2) 0.009(2) -0.001(2)
C28 0.026(3) 0.032(3) 0.040(3) 0.016(3) 0.006(2) 0.002(2)
C29 0.034(3) 0.042(3) 0.053(4) 0.026(3) 0.002(3) 0.003(3)
C30 0.036(3) 0.034(3) 0.041(3) 0.021(3) -0.004(3) -0.007(3)
C31 0.036(3) 0.029(3) 0.032(3) 0.014(2) 0.008(2) 0.005(2)
C32 0.026(3) 0.030(3) 0.035(3) 0.013(2) 0.011(2) 0.005(2)
C33 0.035(3) 0.027(3) 0.050(3) 0.013(3) 0.014(3) 0.002(2)
C34 0.050(4) 0.030(3) 0.040(3) 0.009(3) 0.016(3) 0.005(3)
C35 0.052(4) 0.042(3) 0.044(3) 0.015(3) 0.018(3) 0.018(3)
C36 0.043(4) 0.044(3) 0.049(4) 0.015(3) 0.018(3) 0.008(3)
C37 0.036(3) 0.031(3) 0.043(3) 0.011(3) 0.012(3) 0.004(2)
N006 0.038(4) 0.033(2) 0.034(3) 0.0198(19) 0.003(3) 0.006(2)
C9' 0.041(4) 0.039(3) 0.039(3) 0.017(2) 0.007(3) 0.009(3)
C10' 0.046(4) 0.046(3) 0.042(3) 0.023(3) 0.008(3) 0.010(3)
C11' 0.052(4) 0.053(3) 0.048(3) 0.024(3) 0.010(3) 0.013(3)
C12' 0.050(4) 0.055(3) 0.045(4) 0.023(3) 0.014(3) 0.011(3)
C13' 0.048(5) 0.048(3) 0.049(4) 0.025(3) 0.013(3) 0.009(3)
N1 0.038(4) 0.033(2) 0.034(3) 0.0198(19) 0.003(3) 0.006(2)
C9 0.041(4) 0.039(3) 0.039(3) 0.017(2) 0.007(3) 0.009(3)
C10 0.046(4) 0.046(3) 0.042(3) 0.023(3) 0.008(3) 0.010(3)
C11 0.052(4) 0.053(3) 0.048(3) 0.024(3) 0.010(3) 0.013(3)
C12 0.050(4) 0.055(3) 0.045(4) 0.023(3) 0.014(3) 0.011(3)
C13 0.048(5) 0.048(3) 0.049(4) 0.025(3) 0.013(3) 0.009(3)
S1S 0.0334(18) 0.057(2) 0.080(2) -0.0007(18) 0.0158(17) 0.0150(15)

loop_
_atom_type_symbol
_atom_type_description
_atom_type_scat_dispersion_real
_atom_type_scat_dispersion_imag
_atom_type_scat_source
C C 0.0033 0.0016 'International Tables Vol C Tables 4.2.6.8 and 6.1.1.4'
H H 0.0000 0.0000 'International Tables Vol C Tables 4.2.6.8 and 6.1.1.4'
K K 0.2009 0.2494 'International Tables Vol C Tables 4.2.6.8 and 6.1.1.4'
N N 0.0061 0.0033 'International Tables Vol C Tables 4.2.6.8 and 6.1.1.4'
O O 0.0106 0.0060 'International Tables Vol C Tables 4.2.6.8 and 6.1.1.4'
S S 0.1246 0.1234 'International Tables Vol C Tables 4.2.6.8 and 6.1.1.4'

loop_
_geom_angle_atom_site_label_1
_geom_angle_atom_site_label_2
_geom_angle_atom_site_label_3
_geom_angle
_geom_angle_site_symmetry_1
_geom_angle_site_symmetry_3
_geom_angle_publ_flag
O1 K1 O1 85.83(11) . 2_666 ?
O1 K1 C1S 145.27(18) 2_666 . ?
O1 K1 C1S 142.53(16) 2_666 2_766 ?
O1 K1 C1S 94.22(14) . . ?
O1 K1 C1S 130.78(15) . 2_766 ?
O1 K1 C2S 131.16(14) . . ?
O1 K1 C2S 166.95(16) 2_666 2_766 ?
O1 K1 C2S 130.27(15) 2_666 . ?
O1 K1 C2S 94.16(15) . 2_766 ?
O1 K1 C15 99.83(12) 2_666 . ?
O1 K1 C15 57.09(11) . . ?
O1 K1 C20 76.53(12) . 2_666 ?
O1 K1 C20 58.70(10) 2_666 2_666 ?
O1 K1 C26 125.58(12) . 2_666 ?
O1 K1 C26 44.47(11) 2_666 2_666 ?
O1 K1 C27 144.81(12) . 2_666 ?
O1 K1 C27 58.98(11) 2_666 2_666 ?
O1 K1 C37 94.95(11) 2_666 2_666 ?
O1 K1 C37 136.66(13) . 2_666 ?
O1 K1 S1S 110.06(11) . . ?
O1 K1 S1S 129.10(11) 2_666 . ?
C1S K1 C1S 43.4(2) . 2_766 ?
C1S K1 C2S 37.00(16) . . ?
C1S K1 C2S 21.69(17) . 2_766 ?
C1S K1 C15 106.95(18) 2_766 . ?
C1S K1 C15 109.28(17) . . ?
C1S K1 C20 87.47(17) . 2_666 ?
C1S K1 C20 115.63(17) 2_766 2_666 ?
C1S K1 C26 114.18(17) . 2_666 ?
C1S K1 C26 98.79(16) 2_766 2_666 ?
C1S K1 C27 84.10(15) 2_766 2_666 ?
C1S K1 C27 114.25(16) . 2_666 ?
C1S K1 C37 65.13(15) 2_766 2_666 ?
C1S K1 C37 108.03(16) . 2_666 ?
C1S K1 S1S 21.47(12) . . ?
C1S K1 S1S 40.38(14) 2_766 . ?
C2S K1 C1S 36.83(17) 2_766 2_766 ?
C2S K1 C1S 21.30(16) . 2_766 ?
C2S K1 C2S 42.8(2) 2_766 . ?
C2S K1 C15 126.91(16) . . ?
C2S K1 C15 91.04(16) 2_766 . ?
C2S K1 C20 108.58(16) 2_766 2_666 ?
C2S K1 C20 94.45(16) . 2_666 ?
C2S K1 C26 86.43(15) . 2_666 ?
C2S K1 C26 128.86(16) 2_766 2_666 ?
C2S K1 C27 78.89(14) . 2_666 ?
C2S K1 C27 120.01(16) 2_766 2_666 ?
C2S K1 C37 93.99(15) 2_766 2_666 ?
C2S K1 C37 79.22(16) . 2_666 ?
C2S K1 S1S 23.64(11) . . ?
C2S K1 S1S 39.04(14) 2_766 . ?
C15 K1 C20 130.96(13) . 2_666 ?
C15 K1 C26 135.70(12) . 2_666 ?
C15 K1 S1S 129.83(12) . . ?
C26 K1 C20 60.54(11) 2_666 2_666 ?
C27 K1 C15 124.54(12) 2_666 . ?
C27 K1 C20 84.17(12) 2_666 2_666 ?
C27 K1 C26 24.11(11) 2_666 2_666 ?
C27 K1 S1S 93.93(12) 2_666 . ?
C37 K1 C15 80.27(13) 2_666 . ?
C37 K1 C20 139.15(12) 2_666 2_666 ?
C37 K1 C26 78.73(12) 2_666 2_666 ?
C37 K1 C27 54.98(12) 2_666 2_666 ?
C37 K1 S1S 102.79(12) 2_666 . ?
S1S K1 C20 77.88(10) . 2_666 ?
S1S K1 C26 92.83(12) . 2_666 ?
K1 O1 K1 94.17(11) . 2_666 ?
C1 O1 K1 129.7(3) . . ?
C1 O1 K1 124.8(3) . 2_666 ?
C21 N2 C20 111.8(4) . . ?
C21 N2 C25 110.7(4) . . ?
C25 N2 C20 113.1(4) . . ?
C32 N3 C37 109.9(4) . . ?
C33 N3 C32 110.3(4) . . ?
C33 N3 C37 109.8(4) . . ?
O1 C1 K1 36.26(19) . 2_666 ?
O1 C1 C2 111.6(4) . . ?
O1 C1 C14 105.8(4) . . ?
O1 C1 C26 108.2(4) . . ?
C2 C1 K1 131.1(3) . 2_666 ?
C14 C1 K1 115.0(3) . 2_666 ?
C14 C1 C2 108.7(4) . . ?
C26 C1 K1 73.0(2) . 2_666 ?
C26 C1 C2 106.1(4) . . ?
C26 C1 C14 116.6(4) . . ?
K1 C1S K1 136.6(2) . 2_766 ?
K1 C1S H1S 107.2 . . ?
K1 C1S H1S 116.1 2_766 . ?
C2S C1S K1 79.5(5) 2_766 . ?
C2S C1S K1 78.4(5) 2_766 2_766 ?
C2S C1S H1S 117.4 2_766 . ?
S1S C1S K1 79.6(4) . 2_766 ?
S1S C1S K1 85.9(4) . . ?
S1S C1S H1S 113.9 . . ?
S1S C1S C2S 128.7(7) . 2_766 ?
C3 C2 C1 125.9(4) . . ?
C7 C2 C1 116.8(4) . . ?
C7 C2 C3 117.3(4) . . ?
K1 C2S K1 137.2(2) 2_766 . ?
K1 C2S H2S 106(3) . . ?
K1 C2S H2S 117(3) 2_766 . ?
C1S C2S K1 78.8(5) 2_766 2_766 ?
C1S C2S K1 80.3(5) 2_766 . ?
C1S C2S H2S 115.0(16) 2_766 . ?
C1S C2S S1S 126.3(7) 2_766 . ?
S1S C2S K1 82.0(4) . . ?
S1S C2S K1 80.9(3) . 2_766 ?
C2 C3 C8 122.7(4) . . ?
C4 C3 C2 120.1(5) . . ?
C4 C3 C8 117.1(4) . . ?
C3 C4 H4 119.3 . . ?
C5 C4 C3 121.4(5) . . ?
C5 C4 H4 119.3 . . ?
C4 C5 H5 120.4 . . ?
C4 C5 C6 119.3(5) . . ?
C6 C5 H5 120.4 . . ?
C5 C6 H6 120.6 . . ?
C7 C6 C5 118.7(5) . . ?
C7 C6 H6 120.6 . . ?
C2 C7 H7 118.4 . . ?
C6 C7 C2 123.2(5) . . ?
C6 C7 H7 118.4 . . ?
C3 C8 H8AA 110.5 . . ?
C3 C8 H8AB 110.5 . . ?
C3 C8 H8BC 107.7 . . ?
C3 C8 H8BD 107.7 . . ?
H8AA C8 H8AB 108.7 . . ?
H8BC C8 H8BD 107.1 . . ?
N006 C8 C3 106.3(6) . . ?
N006 C8 H8AA 110.5 . . ?
N006 C8 H8AB 110.5 . . ?
N1 C8 C3 118.6(6) . . ?
N1 C8 H8BC 107.7 . . ?
N1 C8 H8BD 107.7 . . ?
C1 C14 K1 78.9(2) . . ?
C15 C14 K1 73.6(3) . . ?
C15 C14 C1 122.8(4) . . ?
C19 C14 K1 108.5(3) . . ?
C19 C14 C1 119.9(4) . . ?
C19 C14 C15 116.1(4) . . ?
C14 C15 K1 82.7(3) . . ?
C14 C15 C20 125.8(4) . . ?
C16 C15 K1 104.2(3) . . ?
C16 C15 C14 119.1(5) . . ?
C16 C15 C20 115.0(4) . . ?
C20 C15 K1 82.3(3) . . ?
C15 C16 H16 118.7 . . ?
C17 C16 C15 122.6(5) . . ?
C17 C16 H16 118.7 . . ?
C16 C17 H17 120.7 . . ?
C16 C17 C18 118.7(5) . . ?
C18 C17 H17 120.7 . . ?
C17 C18 H18 120.5 . . ?
C19 C18 C17 119.0(5) . . ?
C19 C18 H18 120.5 . . ?
C14 C19 H19 117.8 . . ?
C18 C19 C14 124.5(5) . . ?
C18 C19 H19 117.8 . . ?
K1 C20 K1 63.92(9) 2_666 . ?
K1 C20 H20A 57.1 2_666 . ?
K1 C20 H20A 39.4 . . ?
K1 C20 H20B 108.3 . . ?
K1 C20 H20B 51.6 2_666 . ?
N2 C20 K1 137.8(3) . . ?
N2 C20 K1 132.0(3) . 2_666 ?
N2 C20 C15 111.6(4) . . ?
N2 C20 H20A 109.3 . . ?
N2 C20 H20B 109.3 . . ?
C15 C20 K1 116.3(3) . 2_666 ?
C15 C20 K1 72.4(3) . . ?
C15 C20 H20A 109.3 . . ?
C15 C20 H20B 109.3 . . ?
H20A C20 H20B 108.0 . . ?
N2 C21 H21A 109.2 . . ?
N2 C21 H21B 109.2 . . ?
N2 C21 C22 112.3(5) . . ?
H21A C21 H21B 107.9 . . ?
C22 C21 H21A 109.2 . . ?
C22 C21 H21B 109.2 . . ?
C21 C22 H22A 109.8 . . ?
C21 C22 H22B 109.8 . . ?
C21 C22 C23 109.6(5) . . ?
H22A C22 H22B 108.2 . . ?
C23 C22 H22A 109.8 . . ?
C23 C22 H22B 109.8 . . ?
C22 C23 H23A 109.4 . . ?
C22 C23 H23B 109.4 . . ?
H23A C23 H23B 108.0 . . ?
C24 C23 C22 111.3(5) . . ?
C24 C23 H23A 109.4 . . ?
C24 C23 H23B 109.4 . . ?
C23 C24 H24A 109.3 . . ?
C23 C24 H24B 109.3 . . ?
C23 C24 C25 111.6(5) . . ?
H24A C24 H24B 108.0 . . ?
C25 C24 H24A 109.3 . . ?
C25 C24 H24B 109.3 . . ?
N2 C25 C24 110.7(4) . . ?
N2 C25 H25A 109.5 . . ?
N2 C25 H25B 109.5 . . ?
C24 C25 H25A 109.5 . . ?
C24 C25 H25B 109.5 . . ?
H25A C25 H25B 108.1 . . ?
C1 C26 K1 81.1(2) . 2_666 ?
C27 C26 K1 76.2(3) . 2_666 ?
C27 C26 C1 120.9(4) . . ?
C31 C26 K1 111.8(3) . 2_666 ?
C31 C26 C1 121.4(4) . . ?
C31 C26 C27 117.7(5) . . ?
C26 C27 K1 79.7(3) . 2_666 ?
C26 C27 C32 121.9(4) . . ?
C28 C27 K1 109.6(3) . 2_666 ?
C28 C27 C26 119.5(4) . . ?
C28 C27 C32 118.4(4) . . ?
C32 C27 K1 85.3(3) . 2_666 ?
C27 C28 H28 119.4 . . ?
C27 C28 C29 121.1(5) . . ?
C29 C28 H28 119.4 . . ?
C28 C29 H29 120.1 . . ?
C30 C29 C28 119.9(5) . . ?
C30 C29 H29 120.1 . . ?
C29 C30 H30 120.2 . . ?
C29 C30 C31 119.6(5) . . ?
C31 C30 H30 120.2 . . ?
C26 C31 H31 118.9 . . ?
C30 C31 C26 122.2(5) . . ?
C30 C31 H31 118.9 . . ?
N3 C32 C27 114.5(4) . . ?
N3 C32 H32A 108.6 . . ?
N3 C32 H32B 108.6 . . ?
C27 C32 H32A 108.6 . . ?
C27 C32 H32B 108.6 . . ?
H32A C32 H32B 107.6 . . ?
N3 C33 H33A 109.2 . . ?
N3 C33 H33B 109.2 . . ?
N3 C33 C34 112.2(4) . . ?
H33A C33 H33B 107.9 . . ?
C34 C33 H33A 109.2 . . ?
C34 C33 H33B 109.2 . . ?
C33 C34 H34A 109.2 . . ?
C33 C34 H34B 109.2 . . ?
C33 C34 C35 111.9(4) . . ?
H34A C34 H34B 107.9 . . ?
C35 C34 H34A 109.2 . . ?
C35 C34 H34B 109.2 . . ?
C34 C35 H35A 109.9 . . ?
C34 C35 H35B 109.9 . . ?
H35A C35 H35B 108.3 . . ?
C36 C35 C34 109.1(4) . . ?
C36 C35 H35A 109.9 . . ?
C36 C35 H35B 109.9 . . ?
C35 C36 H36A 109.5 . . ?
C35 C36 H36B 109.5 . . ?
H36A C36 H36B 108.1 . . ?
C37 C36 C35 110.7(4) . . ?
C37 C36 H36A 109.5 . . ?
C37 C36 H36B 109.5 . . ?
K1 C37 H37A 59.5 2_666 . ?
K1 C37 H37B 50.5 2_666 . ?
N3 C37 K1 110.7(3) . 2_666 ?
N3 C37 C36 112.3(4) . . ?
N3 C37 H37A 109.1 . . ?
N3 C37 H37B 109.1 . . ?
C36 C37 K1 136.7(3) . 2_666 ?
C36 C37 H37A 109.1 . . ?
C36 C37 H37B 109.1 . . ?
H37A C37 H37B 107.9 . . ?
C9' N006 C8 106.7(9) . . ?
C9' N006 C13' 108.1(10) . . ?
C13' N006 C8 118.6(10) . . ?
N006 C9' H9'A 109.1 . . ?
N006 C9' H9'B 109.1 . . ?
N006 C9' C10' 112.7(10) . . ?
H9'A C9' H9'B 107.8 . . ?
C10' C9' H9'A 109.1 . . ?
C10' C9' H9'B 109.1 . . ?
C9' C10' H10A 109.2 . . ?
C9' C10' H10B 109.2 . . ?
H10A C10' H10B 107.9 . . ?
C11' C10' C9' 112.0(10) . . ?
C11' C10' H10A 109.2 . . ?
C11' C10' H10B 109.2 . . ?
C10' C11' H11A 109.8 . . ?
C10' C11' H11B 109.8 . . ?
H11A C11' H11B 108.3 . . ?
C12' C11' C10' 109.3(10) . . ?
C12' C11' H11A 109.8 . . ?
C12' C11' H11B 109.8 . . ?
C11' C12' H12A 109.5 . . ?
C11' C12' H12B 109.5 . . ?
C11' C12' C13' 110.7(11) . . ?
H12A C12' H12B 108.1 . . ?
C13' C12' H12A 109.5 . . ?
C13' C12' H12B 109.5 . . ?
N006 C13' C12' 112.4(11) . . ?
N006 C13' H13A 109.1 . . ?
N006 C13' H13B 109.1 . . ?
C12' C13' H13A 109.1 . . ?
C12' C13' H13B 109.1 . . ?
H13A C13' H13B 107.8 . . ?
C9 N1 C8 112.1(9) . . ?
C9 N1 C13 111.4(11) . . ?
C13 N1 C8 102.3(9) . . ?
N1 C9 H9A 109.9 . . ?
N1 C9 H9B 109.9 . . ?
N1 C9 C10 109.1(10) . . ?
H9A C9 H9B 108.3 . . ?
C10 C9 H9A 109.9 . . ?
C10 C9 H9B 109.9 . . ?
C9 C10 H10C 109.6 . . ?
C9 C10 H10D 109.6 . . ?
H10C C10 H10D 108.2 . . ?
C11 C10 C9 110.1(10) . . ?
C11 C10 H10C 109.6 . . ?
C11 C10 H10D 109.6 . . ?
C10 C11 H11C 109.2 . . ?
C10 C11 H11D 109.2 . . ?
H11C C11 H11D 107.9 . . ?
C12 C11 C10 112.0(10) . . ?
C12 C11 H11C 109.2 . . ?
C12 C11 H11D 109.2 . . ?
C11 C12 H12C 109.9 . . ?
C11 C12 H12D 109.9 . . ?
C11 C12 C13 108.9(11) . . ?
H12C C12 H12D 108.3 . . ?
C13 C12 H12C 109.9 . . ?
C13 C12 H12D 109.9 . . ?
N1 C13 C12 109.4(11) . . ?
N1 C13 H13C 109.8 . . ?
N1 C13 H13D 109.8 . . ?
C12 C13 H13C 109.8 . . ?
C12 C13 H13D 109.8 . . ?
H13C C13 H13D 108.2 . . ?
C1S S1S K1 72.6(4) . . ?
C1S S1S C2S 104.8(5) . . ?
C2S S1S K1 74.3(3) . . ?

loop_
_geom_bond_atom_site_label_1
_geom_bond_atom_site_label_2
_geom_bond_distance
_geom_bond_site_symmetry_2
_geom_bond_publ_flag
K1 O1 2.498(3) . ?
K1 O1 2.547(3) 2_666 ?
K1 C1S 3.334(7) 2_766 ?
K1 C1S 3.262(7) . ?
K1 C2S 3.314(8) . ?
K1 C2S 3.269(7) 2_766 ?
K1 C15 3.391(5) . ?
K1 C20 3.455(5) 2_666 ?
K1 C26 3.423(5) 2_666 ?
K1 C27 3.379(5) 2_666 ?
K1 C37 3.334(5) 2_666 ?
K1 S1S 3.409(4) . ?
O1 K1 2.547(3) 2_666 ?
O1 C1 1.397(5) . ?
N2 C20 1.464(6) . ?
N2 C21 1.452(6) . ?
N2 C25 1.460(6) . ?
N3 C32 1.461(6) . ?
N3 C33 1.457(6) . ?
N3 C37 1.461(6) . ?
C1 K1 3.536(5) 2_666 ?
C1 C2 1.569(6) . ?
C1 C14 1.567(7) . ?
C1 C26 1.564(7) . ?
C1S K1 3.334(7) 2_766 ?
C1S H1S 0.9927 . ?
C1S C2S 1.229(9) 2_766 ?
C1S S1S 1.251(7) . ?
C2 C3 1.398(6) . ?
C2 C7 1.388(6) . ?
C2S K1 3.269(7) 2_766 ?
C2S C1S 1.229(9) 2_766 ?
C2S H2S 1.06(5) . ?
C2S S1S 1.380(7) . ?
C3 C4 1.393(6) . ?
C3 C8 1.534(7) . ?
C4 H4 0.9500 . ?
C4 C5 1.381(7) . ?
C5 H5 0.9500 . ?
C5 C6 1.393(7) . ?
C6 H6 0.9500 . ?
C6 C7 1.386(6) . ?
C7 H7 0.9500 . ?
C8 H8AA 0.9900 . ?
C8 H8AB 0.9900 . ?
C8 H8BC 0.9900 . ?
C8 H8BD 0.9900 . ?
C8 N006 1.490(11) . ?
C8 N1 1.476(11) . ?
C14 C15 1.422(6) . ?
C14 C19 1.394(7) . ?
C15 C16 1.400(7) . ?
C15 C20 1.519(7) . ?
C16 H16 0.9500 . ?
C16 C17 1.380(7) . ?
C17 H17 0.9500 . ?
C17 C18 1.387(7) . ?
C18 H18 0.9500 . ?
C18 C19 1.376(7) . ?
C19 H19 0.9500 . ?
C20 K1 3.455(5) 2_666 ?
C20 H20A 0.9900 . ?
C20 H20B 0.9900 . ?
C21 H21A 0.9900 . ?
C21 H21B 0.9900 . ?
C21 C22 1.528(7) . ?
C22 H22A 0.9900 . ?
C22 H22B 0.9900 . ?
C22 C23 1.529(8) . ?
C23 H23A 0.9900 . ?
C23 H23B 0.9900 . ?
C23 C24 1.496(8) . ?
C24 H24A 0.9900 . ?
C24 H24B 0.9900 . ?
C24 C25 1.518(7) . ?
C25 H25A 0.9900 . ?
C25 H25B 0.9900 . ?
C26 K1 3.423(5) 2_666 ?
C26 C27 1.421(7) . ?
C26 C31 1.397(7) . ?
C27 K1 3.379(5) 2_666 ?
C27 C28 1.391(7) . ?
C27 C32 1.534(6) . ?
C28 H28 0.9500 . ?
C28 C29 1.390(7) . ?
C29 H29 0.9500 . ?
C29 C30 1.381(7) . ?
C30 H30 0.9500 . ?
C30 C31 1.384(7) . ?
C31 H31 0.9500 . ?
C32 H32A 0.9900 . ?
C32 H32B 0.9900 . ?
C33 H33A 0.9900 . ?
C33 H33B 0.9900 . ?
C33 C34 1.514(7) . ?
C34 H34A 0.9900 . ?
C34 H34B 0.9900 . ?
C34 C35 1.524(7) . ?
C35 H35A 0.9900 . ?
C35 H35B 0.9900 . ?
C35 C36 1.517(7) . ?
C36 H36A 0.9900 . ?
C36 H36B 0.9900 . ?
C36 C37 1.521(7) . ?
C37 K1 3.334(5) 2_666 ?
C37 H37A 0.9900 . ?
C37 H37B 0.9900 . ?
N006 C9' 1.450(12) . ?
N006 C13' 1.463(12) . ?
C9' H9'A 0.9900 . ?
C9' H9'B 0.9900 . ?
C9' C10' 1.536(12) . ?
C10' H10A 0.9900 . ?
C10' H10B 0.9900 . ?
C10' C11' 1.508(14) . ?
C11' H11A 0.9900 . ?
C11' H11B 0.9900 . ?
C11' C12' 1.503(14) . ?
C12' H12A 0.9900 . ?
C12' H12B 0.9900 . ?
C12' C13' 1.534(12) . ?
C13' H13A 0.9900 . ?
C13' H13B 0.9900 . ?
N1 C9 1.447(12) . ?
N1 C13 1.469(12) . ?
C9 H9A 0.9900 . ?
C9 H9B 0.9900 . ?
C9 C10 1.546(12) . ?
C10 H10C 0.9900 . ?
C10 H10D 0.9900 . ?
C10 C11 1.527(14) . ?
C11 H11C 0.9900 . ?
C11 H11D 0.9900 . ?
C11 C12 1.526(14) . ?
C12 H12C 0.9900 . ?
C12 H12D 0.9900 . ?
C12 C13 1.524(12) . ?
C13 H13C 0.9900 . ?
C13 H13D 0.9900 . ?

loop_
_geom_torsion_atom_site_label_1
_geom_torsion_atom_site_label_2
_geom_torsion_atom_site_label_3
_geom_torsion_atom_site_label_4
_geom_torsion
_geom_torsion_site_symmetry_1
_geom_torsion_site_symmetry_2
_geom_torsion_site_symmetry_3
_geom_torsion_site_symmetry_4
_geom_torsion_publ_flag
K1 O1 C1 K1 133.8(4) . . . 2_666 ?
K1 O1 C1 C2 -95.3(4) . . . . ?
K1 O1 C1 C2 130.9(3) 2_666 . . . ?
K1 O1 C1 C14 -111.0(3) 2_666 . . . ?
K1 O1 C1 C14 22.8(5) . . . . ?
K1 O1 C1 C26 148.3(3) . . . . ?
K1 O1 C1 C26 14.6(5) 2_666 . . . ?
K1 C1 C2 C3 -132.1(4) 2_666 . . . ?
K1 C1 C2 C7 47.3(6) 2_666 . . . ?
K1 C1 C14 K1 -50.0(2) 2_666 . . . ?
K1 C1 C14 C15 12.0(6) 2_666 . . . ?
K1 C1 C14 C19 -155.1(4) 2_666 . . . ?
K1 C1 C26 C27 68.0(4) 2_666 . . . ?
K1 C1 C26 C31 -110.2(4) 2_666 . . . ?
K1 C1S S1S K1 -138.94(16) 2_766 . . . ?
K1 C1S S1S C2S -71.0(4) 2_766 . . . ?
K1 C1S S1S C2S 67.9(4) . . . . ?
K1 C2S S1S K1 140.55(16) 2_766 . . . ?
K1 C2S S1S C1S -66.7(4) . . . . ?
K1 C2S S1S C1S 73.8(4) 2_766 . . . ?
K1 C14 C15 C16 -102.2(5) . . . . ?
K1 C14 C15 C20 75.0(5) . . . . ?
K1 C14 C19 C18 80.2(6) . . . . ?
K1 C15 C16 C17 -90.0(5) . . . . ?
K1 C15 C20 K1 47.8(2) . . . 2_666 ?
K1 C15 C20 N2 -135.3(4) . . . . ?
K1 C26 C27 C28 -106.8(4) 2_666 . . . ?
K1 C26 C27 C32 77.8(4) 2_666 . . . ?
K1 C26 C31 C30 84.9(5) 2_666 . . . ?
K1 C27 C28 C29 -88.9(5) 2_666 . . . ?
K1 C27 C32 N3 -90.7(4) 2_666 . . . ?
O1 C1 C2 C3 -168.4(4) . . . . ?
O1 C1 C2 C7 10.9(6) . . . . ?
O1 C1 C14 K1 -12.5(3) . . . . ?
O1 C1 C14 C15 49.5(6) . . . . ?
O1 C1 C14 C19 -117.5(5) . . . . ?
O1 C1 C26 K1 -8.9(3) . . . 2_666 ?
O1 C1 C26 C27 59.1(5) . . . . ?
O1 C1 C26 C31 -119.1(5) . . . . ?
N2 C21 C22 C23 55.3(7) . . . . ?
N3 C33 C34 C35 56.0(6) . . . . ?
C1 C2 C3 C4 178.0(4) . . . . ?
C1 C2 C3 C8 -2.3(8) . . . . ?
C1 C2 C7 C6 -178.8(4) . . . . ?
C1 C14 C15 K1 -64.6(4) . . . . ?
C1 C14 C15 C16 -166.9(5) . . . . ?
C1 C14 C15 C20 10.4(8) . . . . ?
C1 C14 C19 C18 167.9(5) . . . . ?
C1 C26 C27 K1 -70.6(4) . . . 2_666 ?
C1 C26 C27 C28 -177.4(4) . . . . ?
C1 C26 C27 C32 7.2(7) . . . . ?
C1 C26 C31 C30 177.7(4) . . . . ?
C1S C2S S1S K1 71.7(8) 2_766 . . . ?
C1S C2S S1S C1S 5.0(11) 2_766 . . . ?
C2 C1 C14 K1 107.5(3) . . . . ?
C2 C1 C14 C15 169.5(5) . . . . ?
C2 C1 C14 C19 2.4(6) . . . . ?
C2 C1 C26 K1 -128.8(3) . . . 2_666 ?
C2 C1 C26 C27 -60.8(5) . . . . ?
C2 C1 C26 C31 121.0(5) . . . . ?
C2 C3 C4 C5 1.8(8) . . . . ?
C2 C3 C8 N006 -148.2(7) . . . . ?
C2 C3 C8 N1 -160.4(7) . . . . ?
C2S C1S S1S K1 -73.1(8) 2_766 . . . ?
C2S C1S S1S C2S -5.1(12) 2_766 . . . ?
C3 C2 C7 C6 0.6(7) . . . . ?
C3 C4 C5 C6 -1.3(8) . . . . ?
C3 C8 N006 C9' -169.7(9) . . . . ?
C3 C8 N006 C13' 68.1(12) . . . . ?
C3 C8 N1 C9 -163.5(9) . . . . ?
C3 C8 N1 C13 77.1(10) . . . . ?
C4 C3 C8 N006 31.6(8) . . . . ?
C4 C3 C8 N1 19.3(9) . . . . ?
C4 C5 C6 C7 0.5(8) . . . . ?
C5 C6 C7 C2 -0.1(8) . . . . ?
C7 C2 C3 C4 -1.4(7) . . . . ?
C7 C2 C3 C8 178.3(5) . . . . ?
C8 C3 C4 C5 -177.9(5) . . . . ?
C8 N006 C9' C10' 173.3(10) . . . . ?
C8 N006 C13' C12' -178.5(10) . . . . ?
C8 N1 C9 C10 -176.9(9) . . . . ?
C8 N1 C13 C12 -174.9(10) . . . . ?
C14 C1 C2 C3 75.3(6) . . . . ?
C14 C1 C2 C7 -105.3(5) . . . . ?
C14 C1 C26 K1 110.0(3) . . . 2_666 ?
C14 C1 C26 C27 178.0(4) . . . . ?
C14 C1 C26 C31 -0.2(6) . . . . ?
C14 C15 C16 C17 -0.5(8) . . . . ?
C14 C15 C20 K1 -75.2(5) . . . . ?
C14 C15 C20 K1 -27.4(6) . . . 2_666 ?
C14 C15 C20 N2 149.5(5) . . . . ?
C15 C14 C19 C18 -0.1(8) . . . . ?
C15 C16 C17 C18 -0.3(8) . . . . ?
C16 C15 C20 K1 102.1(4) . . . . ?
C16 C15 C20 K1 150.0(4) . . . 2_666 ?
C16 C15 C20 N2 -33.1(6) . . . . ?
C16 C17 C18 C19 0.9(8) . . . . ?
C17 C18 C19 C14 -0.7(9) . . . . ?
C19 C14 C15 K1 102.9(4) . . . . ?
C19 C14 C15 C16 0.7(7) . . . . ?
C19 C14 C15 C20 177.9(5) . . . . ?
C20 N2 C21 C22 173.0(4) . . . . ?
C20 N2 C25 C24 -174.2(4) . . . . ?
C20 C15 C16 C17 -178.0(5) . . . . ?
C21 N2 C20 K1 100.1(5) . . . 2_666 ?
C21 N2 C20 K1 -163.5(4) . . . . ?
C21 N2 C20 C15 -76.2(5) . . . . ?
C21 N2 C25 C24 59.4(6) . . . . ?
C21 C22 C23 C24 -51.5(7) . . . . ?
C22 C23 C24 C25 53.0(6) . . . . ?
C23 C24 C25 N2 -56.6(6) . . . . ?
C25 N2 C20 K1 70.8(6) . . . . ?
C25 N2 C20 K1 -25.6(6) . . . 2_666 ?
C25 N2 C20 C15 158.1(4) . . . . ?
C25 N2 C21 C22 -59.9(6) . . . . ?
C26 C1 C2 C3 -50.8(6) . . . . ?
C26 C1 C2 C7 128.6(4) . . . . ?
C26 C1 C14 K1 -132.7(3) . . . . ?
C26 C1 C14 C15 -70.7(6) . . . . ?
C26 C1 C14 C19 122.3(5) . . . . ?
C26 C27 C28 C29 0.1(7) . . . . ?
C26 C27 C32 N3 -165.5(4) . . . . ?
C27 C26 C31 C30 -0.5(7) . . . . ?
C27 C28 C29 C30 -1.4(7) . . . . ?
C28 C27 C32 N3 19.0(6) . . . . ?
C28 C29 C30 C31 1.7(7) . . . . ?
C29 C30 C31 C26 -0.8(7) . . . . ?
C31 C26 C27 K1 107.6(4) . . . 2_666 ?
C31 C26 C27 C28 0.9(7) . . . . ?
C31 C26 C27 C32 -174.6(4) . . . . ?
C32 N3 C33 C34 -178.9(4) . . . . ?
C32 N3 C37 K1 -4.5(4) . . . 2_666 ?
C32 N3 C37 C36 -179.6(4) . . . . ?
C32 C27 C28 C29 175.7(4) . . . . ?
C33 N3 C32 C27 -163.3(4) . . . . ?
C33 N3 C37 K1 -126.0(3) . . . 2_666 ?
C33 N3 C37 C36 58.9(6) . . . . ?
C33 C34 C35 C36 -52.8(6) . . . . ?
C34 C35 C36 C37 53.2(6) . . . . ?
C35 C36 C37 K1 128.9(5) . . . 2_666 ?
C35 C36 C37 N3 -57.8(6) . . . . ?
C37 N3 C32 C27 75.5(5) . . . . ?
C37 N3 C33 C34 -57.7(6) . . . . ?
N006 C9' C10' C11' 56.1(16) . . . . ?
C9' N006 C13' C12' 60.0(15) . . . . ?
C9' C10' C11' C12' -51.9(14) . . . . ?
C10' C11' C12' C13' 53.1(15) . . . . ?
C11' C12' C13' N006 -59.1(15) . . . . ?
C13' N006 C9' C10' -58.1(15) . . . . ?
N1 C9 C10 C11 55.7(14) . . . . ?
C9 N1 C13 C12 65.2(14) . . . . ?
C9 C10 C11 C12 -52.4(14) . . . . ?
C10 C11 C12 C13 53.6(15) . . . . ?
C11 C12 C13 N1 -58.4(15) . . . . ?
C13 N1 C9 C10 -63.0(14) . . . . ?

loop_
_smtbx_masks_void_nr
_smtbx_masks_void_average_x
_smtbx_masks_void_average_y
_smtbx_masks_void_average_z
_smtbx_masks_void_volume
_smtbx_masks_void_count_electrons
_smtbx_masks_void_content
1 -0.500 0.000 0.000 294.4 61.2 '2 hexane'
